data_1515659
loop_
_publ_author_name
'Schwendemann, Sina'
'Fr\"ohlich, Roland'
'Kehr, Gerald'
'Erker, Gerhard'

_publ_section_title
;
 Intramolecular frustrated N/B lewis pairs by enamine hydroboration
;
_journal_issue 9
_journal_name_full 'Chemical Science'
_journal_page_first 1842
_journal_paper_doi 10.1039/c1sc00124h
_journal_volume 2
_journal_year 2011
_chemical_absolute_configuration ad
_chemical_formula_sum 'C22 H20 B F10 N'
_chemical_formula_weight 499.20
_chemical_name_systematic
;
?
;
_space_group_IT_number 19
_symmetry_cell_setting orthorhombic
_symmetry_space_group_name_Hall 'P 2ac 2ab'
_symmetry_space_group_name_H-M 'P 21 21 21'
_atom_sites_solution_hydrogens geom
_atom_sites_solution_primary direct
_atom_sites_solution_secondary difmap
_audit_creation_method SHELXL-97
_cell_angle_alpha 90.00
_cell_angle_beta 90.00
_cell_angle_gamma 90.00
_cell_formula_units_Z 4
_cell_length_a 10.9724(4)
_cell_length_b 11.3362(5)
_cell_length_c 16.9960(7)
_cell_measurement_reflns_used 3025
_cell_measurement_temperature 223(2)
_cell_measurement_theta_max 68.35
_cell_measurement_theta_min 0.88
_cell_volume 2114.05(15)
_computing_cell_refinement 'Collect (Nonius B.V., 1998)'
_computing_data_collection 'Collect (Nonius B.V., 1998)'
_computing_data_reduction 'Denzo-SMN (Otwinowski & Minor, 1997)'
_computing_molecular_graphics 'XP (BrukerAXS, 2000)'
_computing_publication_material 'SHELXL-97 (Sheldrick, 1997)'
_computing_structure_refinement 'SHELXL-97 (Sheldrick, 1997)'
_computing_structure_solution 'SHELXS-97 (Sheldrick, 1990)'
_diffrn_ambient_temperature 223(2)
_diffrn_measured_fraction_theta_full 0.980
_diffrn_measured_fraction_theta_max 0.980
_diffrn_measurement_device_type 'Nonius KappaCCD APEXII'
_diffrn_measurement_method '\w and \f scans'
_diffrn_radiation_monochromator graphite
_diffrn_radiation_source 'fine-focus sealed tube'
_diffrn_radiation_type CuK\a
_diffrn_radiation_wavelength 1.54178
_diffrn_reflns_av_R_equivalents 0.038
_diffrn_reflns_av_sigmaI/netI 0.0260
_diffrn_reflns_limit_h_max 12
_diffrn_reflns_limit_h_min -12
_diffrn_reflns_limit_k_max 13
_diffrn_reflns_limit_k_min -13
_diffrn_reflns_limit_l_max 20
_diffrn_reflns_limit_l_min -20
_diffrn_reflns_number 10207
_diffrn_reflns_theta_full 66.92
_diffrn_reflns_theta_max 66.92
_diffrn_reflns_theta_min 4.69
_exptl_absorpt_coefficient_mu 1.360
_exptl_absorpt_correction_T_max 0.8760
_exptl_absorpt_correction_T_min 0.7727
_exptl_absorpt_correction_type multi-scan
_exptl_absorpt_process_details 'Denzo (Otwinowski, Borek, Majewski & Minor, 2003)'
_exptl_crystal_colour colourless
_exptl_crystal_density_diffrn 1.568
_exptl_crystal_density_method 'not measured'
_exptl_crystal_description block
_exptl_crystal_F_000 1016
_exptl_crystal_size_max 0.20
_exptl_crystal_size_mid 0.15
_exptl_crystal_size_min 0.10
_refine_diff_density_max 0.172
_refine_diff_density_min -0.161
_refine_diff_density_rms 0.034
_refine_ls_abs_structure_details 'Flack H D (1983), Acta Cryst. A39, 876-881'
_refine_ls_abs_structure_Flack 0.12(12)
_refine_ls_extinction_method none
_refine_ls_goodness_of_fit_ref 1.038
_refine_ls_hydrogen_treatment constr
_refine_ls_matrix_type full
_refine_ls_number_parameters 307
_refine_ls_number_reflns 3563
_refine_ls_number_restraints 0
_refine_ls_restrained_S_all 1.038
_refine_ls_R_factor_all 0.0397
_refine_ls_R_factor_gt 0.0367
_refine_ls_shift/su_max 0.000
_refine_ls_shift/su_mean 0.000
_refine_ls_structure_factor_coef Fsqd
_refine_ls_weighting_details 'calc w=1/[\s^2^(Fo^2^)+(0.0431P)^2^+0.8350P] where P=(Fo^2^+2Fc^2^)/3'
_refine_ls_weighting_scheme calc
_refine_ls_wR_factor_gt 0.0893
_refine_ls_wR_factor_ref 0.0917
_reflns_number_gt 3354
_reflns_number_total 3563
_reflns_threshold_expression >2sigma(I)
_cod_data_source_file c1sc00124h.txt
_cod_data_source_block erk5445
_cod_original_sg_symbol_H-M P212121
_cod_database_code 1515659

loop_
_symmetry_equiv_pos_as_xyz
'x, y, z'
'-x+1/2, -y, z+1/2'
'-x, y+1/2, -z+1/2'
'x+1/2, -y+1/2, -z'

loop_
_atom_site_label
_atom_site_type_symbol
_atom_site_fract_x
_atom_site_fract_y
_atom_site_fract_z
_atom_site_U_iso_or_equiv
_atom_site_adp_type
_atom_site_occupancy
_atom_site_symmetry_multiplicity
_atom_site_calc_flag
_atom_site_refinement_flags
B B 0.3382(2) 0.1518(2) 0.22428(15) 0.0324(5) Uani 1 1 d .
H0 H 0.3340 0.2112 0.2669 0.039 Uiso 1 1 calc R
N N 0.21570(17) 0.12606(17) 0.38064(11) 0.0359(4) Uani 1 1 d .
H0A H 0.2764 0.1756 0.3633 0.043 Uiso 1 1 calc R
C1 C 0.2251(2) 0.0169(2) 0.32914(14) 0.0368(5) Uani 1 1 d .
H1 H 0.3038 -0.0217 0.3413 0.044 Uiso 1 1 calc R
C2 C 0.2293(2) 0.0549(2) 0.24241(13) 0.0339(5) Uani 1 1 d .
H2 H 0.1505 0.0932 0.2301 0.041 Uiso 1 1 calc R
C11 C 0.2396(3) 0.1094(2) 0.46698(14) 0.0473(6) Uani 1 1 d .
H11A H 0.2011 0.0369 0.4863 0.057 Uiso 1 1 calc R
H11B H 0.3272 0.1057 0.4777 0.057 Uiso 1 1 calc R
C12 C 0.1836(3) 0.2160(2) 0.50448(15) 0.0520(7) Uani 1 1 d .
H12A H 0.2380 0.2843 0.5007 0.062 Uiso 1 1 calc R
H12B H 0.1646 0.2014 0.5600 0.062 Uiso 1 1 calc R
C13 C 0.0696(3) 0.2345(4) 0.45718(19) 0.0760(10) Uani 1 1 d .
H13A H 0.0453 0.3177 0.4584 0.091 Uiso 1 1 calc R
H13B H 0.0027 0.1868 0.4783 0.091 Uiso 1 1 calc R
C14 C 0.0995(2) 0.1969(2) 0.37416(15) 0.0447(6) Uani 1 1 d .
H14A H 0.1116 0.2658 0.3403 0.054 Uiso 1 1 calc R
H14B H 0.0337 0.1486 0.3522 0.054 Uiso 1 1 calc R
C21 C 0.1244(3) -0.0714(2) 0.34825(16) 0.0496(6) Uani 1 1 d .
H21A H 0.0446 -0.0348 0.3394 0.060 Uiso 1 1 calc R
H21B H 0.1296 -0.0944 0.4037 0.060 Uiso 1 1 calc R
C22 C 0.1374(3) -0.1811(3) 0.29590(18) 0.0601(8) Uani 1 1 d .
H22A H 0.2139 -0.2217 0.3083 0.072 Uiso 1 1 calc R
H22B H 0.0700 -0.2356 0.3063 0.072 Uiso 1 1 calc R
C23 C 0.1367(3) -0.1464(2) 0.21024(18) 0.0531(7) Uani 1 1 d .
H23A H 0.0577 -0.1115 0.1969 0.064 Uiso 1 1 calc R
H23B H 0.1479 -0.2169 0.1776 0.064 Uiso 1 1 calc R
C24 C 0.2375(2) -0.0582(2) 0.19267(15) 0.0426(6) Uani 1 1 d .
H24A H 0.2340 -0.0369 0.1368 0.051 Uiso 1 1 calc R
H24B H 0.3165 -0.0960 0.2023 0.051 Uiso 1 1 calc R
C31 C 0.4739(2) 0.09007(19) 0.23073(12) 0.0316(5) Uani 1 1 d .
C32 C 0.5259(2) 0.02435(19) 0.17114(13) 0.0347(5) Uani 1 1 d .
F32 F 0.46484(13) 0.00644(13) 0.10289(8) 0.0458(3) Uani 1 1 d .
C33 C 0.6397(2) -0.0265(2) 0.17505(15) 0.0394(6) Uani 1 1 d .
F33 F 0.68189(14) -0.09396(13) 0.11575(9) 0.0540(4) Uani 1 1 d .
C34 C 0.7103(2) -0.0081(2) 0.24095(17) 0.0431(6) Uani 1 1 d .
F34 F 0.82260(13) -0.05550(15) 0.24565(11) 0.0617(5) Uani 1 1 d .
C35 C 0.6648(2) 0.0576(2) 0.30141(15) 0.0409(6) Uani 1 1 d .
F35 F 0.73301(14) 0.07560(14) 0.36629(10) 0.0569(4) Uani 1 1 d .
C36 C 0.5490(2) 0.1037(2) 0.29577(13) 0.0356(5) Uani 1 1 d .
F36 F 0.50867(13) 0.16688(13) 0.35886(8) 0.0479(4) Uani 1 1 d .
C41 C 0.3305(2) 0.22532(19) 0.14128(13) 0.0343(5) Uani 1 1 d .
C42 C 0.2401(2) 0.2237(2) 0.08395(16) 0.0461(6) Uani 1 1 d .
F42 F 0.13982(14) 0.15522(18) 0.09353(10) 0.0715(5) Uani 1 1 d .
C43 C 0.2442(3) 0.2887(3) 0.01522(17) 0.0537(7) Uani 1 1 d .
F43 F 0.15301(19) 0.2823(2) -0.03748(12) 0.0923(7) Uani 1 1 d .
C44 C 0.3403(3) 0.3622(2) 0.00038(15) 0.0478(6) Uani 1 1 d .
F44 F 0.34629(18) 0.42530(16) -0.06595(10) 0.0712(5) Uani 1 1 d .
C45 C 0.4303(2) 0.3709(2) 0.05596(15) 0.0400(6) Uani 1 1 d .
F45 F 0.52258(15) 0.44644(13) 0.04418(9) 0.0572(4) Uani 1 1 d .
C46 C 0.4233(2) 0.30397(19) 0.12325(13) 0.0354(5) Uani 1 1 d .
F46 F 0.51624(12) 0.31931(12) 0.17507(8) 0.0453(3) Uani 1 1 d .

loop_
_atom_site_aniso_label
_atom_site_aniso_U_11
_atom_site_aniso_U_22
_atom_site_aniso_U_33
_atom_site_aniso_U_23
_atom_site_aniso_U_13
_atom_site_aniso_U_12
B 0.0298(13) 0.0364(13) 0.0309(12) -0.0094(10) -0.0002(10) -0.0006(11)
N 0.0330(10) 0.0415(10) 0.0331(10) -0.0017(8) 0.0034(8) 0.0036(8)
C1 0.0339(12) 0.0367(11) 0.0398(13) -0.0037(10) 0.0026(10) 0.0045(10)
C2 0.0268(11) 0.0397(12) 0.0353(12) -0.0041(10) -0.0008(9) 0.0003(10)
C11 0.0487(15) 0.0593(15) 0.0338(12) -0.0024(12) -0.0015(11) 0.0137(13)
C12 0.0723(19) 0.0492(15) 0.0346(13) -0.0004(12) 0.0078(13) 0.0083(14)
C13 0.069(2) 0.100(3) 0.0590(19) -0.0055(18) 0.0069(16) 0.047(2)
C14 0.0367(13) 0.0501(14) 0.0473(14) 0.0016(12) 0.0001(11) 0.0120(12)
C21 0.0473(15) 0.0509(14) 0.0507(15) 0.0024(13) 0.0085(12) -0.0065(13)
C22 0.0555(17) 0.0477(15) 0.077(2) -0.0013(15) 0.0117(15) -0.0185(14)
C23 0.0432(15) 0.0493(14) 0.0669(18) -0.0202(14) 0.0017(13) -0.0140(13)
C24 0.0359(13) 0.0466(13) 0.0452(14) -0.0114(11) 0.0016(11) -0.0079(11)
C31 0.0308(11) 0.0299(10) 0.0342(11) 0.0003(9) -0.0006(9) -0.0050(9)
C32 0.0356(13) 0.0350(11) 0.0334(12) -0.0020(10) 0.0008(10) -0.0042(10)
F32 0.0450(8) 0.0572(8) 0.0353(7) -0.0115(6) -0.0004(6) 0.0017(7)
C33 0.0400(14) 0.0326(11) 0.0457(14) -0.0017(10) 0.0099(11) -0.0003(10)
F33 0.0514(9) 0.0516(8) 0.0589(9) -0.0075(8) 0.0176(7) 0.0079(7)
C34 0.0283(12) 0.0374(12) 0.0636(17) 0.0040(12) 0.0006(11) 0.0014(10)
F34 0.0318(8) 0.0624(10) 0.0909(12) 0.0001(9) -0.0027(8) 0.0116(7)
C35 0.0381(13) 0.0372(12) 0.0474(14) 0.0022(11) -0.0121(11) -0.0059(11)
F35 0.0476(9) 0.0596(9) 0.0635(10) -0.0027(8) -0.0229(8) -0.0020(8)
C36 0.0374(13) 0.0333(11) 0.0362(12) -0.0024(10) -0.0017(10) -0.0024(10)
F36 0.0500(8) 0.0544(8) 0.0395(7) -0.0148(6) -0.0076(6) 0.0035(7)
C41 0.0303(11) 0.0354(11) 0.0372(12) -0.0062(10) -0.0009(10) 0.0031(9)
C42 0.0355(13) 0.0534(14) 0.0494(15) 0.0049(12) -0.0098(11) -0.0072(12)
F42 0.0472(9) 0.0996(13) 0.0677(11) 0.0281(10) -0.0232(8) -0.0299(10)
C43 0.0472(15) 0.0617(17) 0.0522(16) 0.0117(13) -0.0193(13) -0.0047(14)
F43 0.0783(13) 0.1208(17) 0.0780(13) 0.0439(12) -0.0472(11) -0.0347(12)
C44 0.0563(16) 0.0460(14) 0.0411(14) 0.0096(12) -0.0084(12) 0.0009(13)
F44 0.0833(12) 0.0726(11) 0.0576(10) 0.0289(9) -0.0169(9) -0.0088(10)
C45 0.0399(14) 0.0340(12) 0.0462(14) 0.0002(11) 0.0002(11) 0.0002(10)
F45 0.0592(10) 0.0534(9) 0.0591(9) 0.0135(7) -0.0027(8) -0.0192(8)
C46 0.0345(12) 0.0353(11) 0.0363(12) -0.0058(10) -0.0056(10) 0.0047(10)
F46 0.0407(7) 0.0487(8) 0.0465(8) 0.0046(6) -0.0110(6) -0.0115(6)

loop_
_atom_type_symbol
_atom_type_description
_atom_type_scat_dispersion_real
_atom_type_scat_dispersion_imag
_atom_type_scat_source
C C 0.0181 0.0091 'International Tables Vol C Tables 4.2.6.8 and 6.1.1.4'
H H 0.0000 0.0000 'International Tables Vol C Tables 4.2.6.8 and 6.1.1.4'
B B 0.0090 0.0039 'International Tables Vol C Tables 4.2.6.8 and 6.1.1.4'
N N 0.0311 0.0180 'International Tables Vol C Tables 4.2.6.8 and 6.1.1.4'
F F 0.0727 0.0534 'International Tables Vol C Tables 4.2.6.8 and 6.1.1.4'

loop_
_geom_angle_atom_site_label_1
_geom_angle_atom_site_label_2
_geom_angle_atom_site_label_3
_geom_angle
C41 B C31 108.59(18)
C41 B C2 117.48(18)
C31 B C2 110.98(18)
C41 B H0 106.4
C31 B H0 106.4
C2 B H0 106.4
C11 N C14 106.56(18)
C11 N C1 116.63(18)
C14 N C1 116.62(18)
C11 N H0A 105.3
C14 N H0A 105.3
C1 N H0A 105.3
N C1 C21 111.25(19)
N C1 C2 109.03(18)
C21 C1 C2 114.2(2)
N C1 H1 107.3
C21 C1 H1 107.3
C2 C1 H1 107.3
C1 C2 C24 107.16(19)
C1 C2 B 112.81(18)
C24 C2 B 114.18(18)
C1 C2 H2 107.5
C24 C2 H2 107.5
B C2 H2 107.5
C12 C11 N 104.0(2)
C12 C11 H11A 110.9
N C11 H11A 110.9
C12 C11 H11B 110.9
N C11 H11B 110.9
H11A C11 H11B 109.0
C11 C12 C13 103.1(2)
C11 C12 H12A 111.1
C13 C12 H12A 111.1
C11 C12 H12B 111.1
C13 C12 H12B 111.1
H12A C12 H12B 109.1
C12 C13 C14 106.2(2)
C12 C13 H13A 110.5
C14 C13 H13A 110.5
C12 C13 H13B 110.5
C14 C13 H13B 110.5
H13A C13 H13B 108.7
C13 C14 N 105.4(2)
C13 C14 H14A 110.7
N C14 H14A 110.7
C13 C14 H14B 110.7
N C14 H14B 110.7
H14A C14 H14B 108.8
C1 C21 C22 109.9(2)
C1 C21 H21A 109.7
C22 C21 H21A 109.7
C1 C21 H21B 109.7
C22 C21 H21B 109.7
H21A C21 H21B 108.2
C23 C22 C21 110.4(2)
C23 C22 H22A 109.6
C21 C22 H22A 109.6
C23 C22 H22B 109.6
C21 C22 H22B 109.6
H22A C22 H22B 108.1
C22 C23 C24 110.9(2)
C22 C23 H23A 109.5
C24 C23 H23A 109.5
C22 C23 H23B 109.5
C24 C23 H23B 109.5
H23A C23 H23B 108.0
C23 C24 C2 113.4(2)
C23 C24 H24A 108.9
C2 C24 H24A 108.9
C23 C24 H24B 108.9
C2 C24 H24B 108.9
H24A C24 H24B 107.7
C32 C31 C36 113.5(2)
C32 C31 B 123.60(19)
C36 C31 B 122.83(19)
F32 C32 C33 115.3(2)
F32 C32 C31 120.3(2)
C33 C32 C31 124.4(2)
F33 C33 C32 120.9(2)
F33 C33 C34 120.0(2)
C32 C33 C34 119.1(2)
F34 C34 C35 120.5(2)
F34 C34 C33 120.2(2)
C35 C34 C33 119.3(2)
F35 C35 C34 119.7(2)
F35 C35 C36 120.8(2)
C34 C35 C36 119.5(2)
F36 C36 C35 116.3(2)
F36 C36 C31 119.5(2)
C35 C36 C31 124.2(2)
C46 C41 C42 112.1(2)
C46 C41 B 118.62(19)
C42 C41 B 129.2(2)
F42 C42 C43 115.7(2)
F42 C42 C41 120.1(2)
C43 C42 C41 124.2(2)
F43 C43 C44 118.9(2)
F43 C43 C42 120.7(3)
C44 C43 C42 120.4(2)
F44 C44 C43 121.3(2)
F44 C44 C45 120.5(3)
C43 C44 C45 118.2(2)
F45 C45 C44 119.2(2)
F45 C45 C46 121.3(2)
C44 C45 C46 119.5(2)
F46 C46 C45 115.2(2)
F46 C46 C41 119.3(2)
C45 C46 C41 125.4(2)

loop_
_geom_bond_atom_site_label_1
_geom_bond_atom_site_label_2
_geom_bond_distance
B C41 1.641(3)
B C31 1.649(3)
B C2 1.652(3)
B H0 0.9900
N C11 1.503(3)
N C14 1.511(3)
N C1 1.520(3)
N H0A 0.9200
C1 C21 1.525(3)
C1 C2 1.536(3)
C1 H1 0.9900
C2 C24 1.539(3)
C2 H2 0.9900
C11 C12 1.498(4)
C11 H11A 0.9800
C11 H11B 0.9800
C12 C13 1.502(4)
C12 H12A 0.9800
C12 H12B 0.9800
C13 C14 1.510(4)
C13 H13A 0.9800
C13 H13B 0.9800
C14 H14A 0.9800
C14 H14B 0.9800
C21 C22 1.536(4)
C21 H21A 0.9800
C21 H21B 0.9800
C22 C23 1.508(4)
C22 H22A 0.9800
C22 H22B 0.9800
C23 C24 1.521(3)
C23 H23A 0.9800
C23 H23B 0.9800
C24 H24A 0.9800
C24 H24B 0.9800
C31 C32 1.381(3)
C31 C36 1.387(3)
C32 F32 1.355(3)
C32 C33 1.377(3)
C33 F33 1.348(3)
C33 C34 1.378(4)
C34 F34 1.347(3)
C34 C35 1.364(4)
C35 F35 1.348(3)
C35 C36 1.377(3)
C36 F36 1.364(3)
C41 C46 1.387(3)
C41 C42 1.391(3)
C42 F42 1.356(3)
C42 C43 1.381(4)
C43 F43 1.344(3)
C43 C44 1.368(4)
C44 F44 1.337(3)
C44 C45 1.370(4)
C45 F45 1.341(3)
C45 C46 1.375(3)
C46 F46 1.359(3)

loop_
_geom_torsion_atom_site_label_1
_geom_torsion_atom_site_label_2
_geom_torsion_atom_site_label_3
_geom_torsion_atom_site_label_4
_geom_torsion
C11 N C1 C21 66.9(3)
C14 N C1 C21 -60.5(3)
C11 N C1 C2 -166.2(2)
C14 N C1 C2 66.3(2)
N C1 C2 C24 -179.47(18)
C21 C1 C2 C24 -54.3(3)
N C1 C2 B 54.0(2)
C21 C1 C2 B 179.17(19)
C41 B C2 C1 -164.23(19)
C31 B C2 C1 70.0(2)
C41 B C2 C24 73.1(3)
C31 B C2 C24 -52.7(2)
C14 N C11 C12 -29.1(3)
C1 N C11 C12 -161.3(2)
N C11 C12 C13 38.4(3)
C11 C12 C13 C14 -33.7(3)
C12 C13 C14 N 15.8(3)
C11 N C14 C13 8.2(3)
C1 N C14 C13 140.4(3)
N C1 C21 C22 -179.4(2)
C2 C1 C21 C22 56.7(3)
C1 C21 C22 C23 -56.1(3)
C21 C22 C23 C24 57.2(3)
C22 C23 C24 C2 -57.9(3)
C1 C2 C24 C23 54.3(3)
B C2 C24 C23 179.9(2)
C41 B C31 C32 -49.6(3)
C2 B C31 C32 81.0(3)
C41 B C31 C36 127.6(2)
C2 B C31 C36 -101.8(2)
C36 C31 C32 F32 -178.06(19)
B C31 C32 F32 -0.6(3)
C36 C31 C32 C33 1.6(3)
B C31 C32 C33 179.1(2)
F32 C32 C33 F33 -3.4(3)
C31 C32 C33 F33 176.9(2)
F32 C32 C33 C34 177.1(2)
C31 C32 C33 C34 -2.6(3)
F33 C33 C34 F34 1.4(3)
C32 C33 C34 F34 -179.0(2)
F33 C33 C34 C35 -178.1(2)
C32 C33 C34 C35 1.5(4)
F34 C34 C35 F35 0.2(4)
C33 C34 C35 F35 179.7(2)
F34 C34 C35 C36 -179.0(2)
C33 C34 C35 C36 0.5(4)
F35 C35 C36 F36 -0.2(3)
C34 C35 C36 F36 179.0(2)
F35 C35 C36 C31 179.3(2)
C34 C35 C36 C31 -1.5(4)
C32 C31 C36 F36 179.93(19)
B C31 C36 F36 2.5(3)
C32 C31 C36 C35 0.5(3)
B C31 C36 C35 -177.0(2)
C31 B C41 C46 -50.6(3)
C2 B C41 C46 -177.56(19)
C31 B C41 C42 131.2(2)
C2 B C41 C42 4.3(3)
C46 C41 C42 F42 -177.4(2)
B C41 C42 F42 0.9(4)
C46 C41 C42 C43 2.7(4)
B C41 C42 C43 -179.0(3)
F42 C42 C43 F43 0.1(4)
C41 C42 C43 F43 180.0(3)
F42 C42 C43 C44 178.9(3)
C41 C42 C43 C44 -1.2(5)
F43 C43 C44 F44 -1.5(5)
C42 C43 C44 F44 179.7(3)
F43 C43 C44 C45 177.6(3)
C42 C43 C44 C45 -1.2(4)
F44 C44 C45 F45 2.1(4)
C43 C44 C45 F45 -177.0(2)
F44 C44 C45 C46 -179.1(2)
C43 C44 C45 C46 1.8(4)
F45 C45 C46 F46 -0.8(3)
C44 C45 C46 F46 -179.5(2)
F45 C45 C46 C41 178.8(2)
C44 C45 C46 C41 0.0(4)
C42 C41 C46 F46 177.4(2)
B C41 C46 F46 -1.1(3)
C42 C41 C46 C45 -2.1(3)
B C41 C46 C45 179.4(2)
